data_7000059
loop_
_publ_author_name
'Baker, Murray V.'
'Barnard, Peter J.'
'Brayshaw, Simon K.'
'Hickey, James L.'
'Skelton, Brian W.'
'White, Allan H.'

_publ_section_title
;
 Synthetic, structural and spectroscopic studies of
 (pseudo)halo(1,3-di-tert-butylimidazol-2-ylidine)gold complexes.
;
_journal_issue 1
_journal_name_full 'Dalton transactions (Cambridge, England : 2003)'
_journal_page_first 37
_journal_page_last 43
_journal_paper_doi 10.1039/b412540a
_journal_year 2005
_chemical_formula_moiety 'C11 H20 Au1 N3 O3'
_chemical_formula_sum 'C11 H20 Au N3 O3'
_chemical_formula_weight 439.31
_space_group_IT_number 14
_symmetry_cell_setting monoclinic
_symmetry_space_group_name_Hall '-P 2ybc'
_symmetry_space_group_name_H-M 'P 1 21/c 1'
_audit_creation_date 04-01-09
_audit_creation_method Xtal3.6
_cell_angle_alpha 90.00000
_cell_angle_beta 97.402(4)
_cell_angle_gamma 90.00000
_cell_formula_units_Z 4
_cell_length_a 6.9558(10)
_cell_length_b 14.226(2)
_cell_length_c 14.223(2)
_cell_measurement_reflns_used 6153
_cell_measurement_temperature 150(2)
_cell_measurement_theta_max 37.43
_cell_measurement_theta_min 2.88
_cell_volume 1395.7(3)
_computing_cell_refinement 'Siemens SAINT (Siemens, 1995)'
_computing_data_collection 'Siemens SMART (Siemens, 1995)'
_computing_data_reduction 'Siemens SAINT'
_computing_molecular_graphics xtal
_computing_publication_material 'xtal BONDLA CIFIO'
_computing_structure_refinement 'xtal CRYLSQ'
_computing_structure_solution xtal
_diffrn_ambient_temperature 150(2)
_diffrn_measured_fraction_theta_full 1.0
_diffrn_measured_fraction_theta_max 1.0
_diffrn_measurement_device_type
;
Bruker SMART CCD diffractometer
;
_diffrn_measurement_method '\w scans'
_diffrn_radiation_detector 'CCD area detector'
_diffrn_radiation_monochromator graphite
_diffrn_radiation_source 'sealed tube'
_diffrn_radiation_type 'Mo K\a'
_diffrn_radiation_wavelength .71073
_diffrn_reflns_av_R_equivalents .046
_diffrn_reflns_av_sigmaI/netI .051
_diffrn_reflns_limit_h_max 11
_diffrn_reflns_limit_h_min -11
_diffrn_reflns_limit_k_max 24
_diffrn_reflns_limit_k_min -24
_diffrn_reflns_limit_l_max 24
_diffrn_reflns_limit_l_min -24
_diffrn_reflns_number 27135
_diffrn_reflns_theta_full 37.6
_diffrn_reflns_theta_max 37.6
_diffrn_reflns_theta_min 2.03
_diffrn_standards_decay_% 0
_diffrn_standards_number 0
_exptl_absorpt_coefficient_mu 10.545
_exptl_absorpt_correction_T_max 1
_exptl_absorpt_correction_T_min .52
_exptl_absorpt_correction_type multi-scan
_exptl_absorpt_process_details
;
SADABS; Sheldrick, 1996
;
_exptl_crystal_colour colourless
_exptl_crystal_density_diffrn 2.091
_exptl_crystal_density_method 'not measured'
_exptl_crystal_description brick
_exptl_crystal_F_000 840
_exptl_crystal_size_max .18
_exptl_crystal_size_mid .14
_exptl_crystal_size_min .1
_refine_diff_density_max 2.791
_refine_diff_density_min -2.923
_refine_ls_extinction_method none
_refine_ls_goodness_of_fit_all 1.062
_refine_ls_goodness_of_fit_ref 1.095
_refine_ls_hydrogen_treatment noref
_refine_ls_matrix_type full
_refine_ls_number_constraints 0
_refine_ls_number_parameters 163
_refine_ls_number_reflns 5739
_refine_ls_number_restraints 0
_refine_ls_R_factor_all .045
_refine_ls_R_factor_gt .032
_refine_ls_shift/su_max .008
_refine_ls_shift/su_mean .001
_refine_ls_structure_factor_coef F
_refine_ls_weighting_scheme calc
_refine_ls_wR_factor_all .051
_refine_ls_wR_factor_ref .047
_reflns_d_resolution_high .582
_reflns_d_resolution_low 9.996
_reflns_Friedel_coverage 0
_reflns_limit_h_max 11
_reflns_limit_h_min 0
_reflns_limit_k_max 24
_reflns_limit_k_min 0
_reflns_limit_l_max 24
_reflns_limit_l_min -24
_reflns_number_gt 5739
_reflns_number_total 7075
_reflns_threshold_expression 'F    > 4.00 sig(F   )'
_cod_data_source_file b412540a.txt
_cod_data_source_block sb6016
_cod_original_sg_symbol_Hall -p_2ybc
_cod_original_sg_symbol_H-M P_1_21/c_1
_cod_original_formula_sum 'C11 H20 Au1 N3 O3'
_cod_database_code 7000059

loop_
_symmetry_equiv_pos_as_xyz
+x,+y,+z
-x,1/2+y,1/2-z
-x,-y,-z
+x,1/2-y,1/2+z

loop_
_atom_site_label
_atom_site_fract_x
_atom_site_fract_y
_atom_site_fract_z
_atom_site_U_iso_or_equiv
_atom_site_adp_type
_atom_site_calc_flag
_atom_site_calc_attached_atom
_atom_site_occupancy
_atom_site_disorder_assembly
_atom_site_disorder_group
Au .28561(2) .176820(10) .587480(10) .01381(6) Uani ? ? 1.00000 ? ?
C1 .4067(5) .1953(2) .4708(2) .0130(11) Uani ? ? 1.00000 ? ?
N2 .5507(4) .25634(18) .45836(18) .0127(10) Uani ? ? 1.00000 ? ?
C21 .6430(5) .3253(2) .5309(3) .0158(12) Uani ? ? 1.00000 ? ?
C22 .7465(5) .2710(3) .6165(3) .0219(14) Uani ? ? 1.00000 ? ?
C23 .4865(5) .3900(2) .5595(2) .0179(13) Uani ? ? 1.00000 ? ?
C24 .7915(6) .3838(3) .4875(3) .0260(16) Uani ? ? 1.00000 ? ?
C3 .5998(5) .2490(2) .3682(2) .0180(13) Uani ? ? 1.00000 ? ?
C4 .4836(5) .1817(2) .3236(3) .0190(14) Uani ? ? 1.00000 ? ?
N5 .3653(4) .1498(2) .38651(19) .0140(10) Uani ? ? 1.00000 ? ?
C51 .2057(5) .0795(3) .3631(3) .0192(14) Uani ? ? 1.00000 ? ?
C52 .2406(6) -.0059(3) .4266(3) .0289(18) Uani ? ? 1.00000 ? ?
C53 .0127(5) .1275(3) .3732(3) .0229(15) Uani ? ? 1.00000 ? ?
C54 .2034(6) .0484(4) .2603(3) .036(2) Uani ? ? 1.00000 ? ?
N0 .2264(5) .1087(2) .7732(2) .0232(14) Uani ? ? 1.00000 ? ?
O1 .1505(4) .16796(19) .7075(2) .0241(13) Uani ? ? 1.00000 ? ?
O2 .3572(6) .0574(3) .7544(3) .054(2) Uani ? ? 1.00000 ? ?
O3 .1602(5) .1097(3) .8488(2) .0374(16) Uani ? ? 1.00000 ? ?
H22a .84352 .23118 .59630 .03400 Uiso ? ? 1.00000 ? ?
H22b .65592 .23370 .64459 .03400 Uiso ? ? 1.00000 ? ?
H22c .80667 .31420 .66241 .03400 Uiso ? ? 1.00000 ? ?
H23a .42499 .42212 .50518 .02800 Uiso ? ? 1.00000 ? ?
H23b .54351 .43432 .60454 .02800 Uiso ? ? 1.00000 ? ?
H23c .39277 .35382 .58673 .02800 Uiso ? ? 1.00000 ? ?
H24a .73022 .41841 .43411 .04100 Uiso ? ? 1.00000 ? ?
H24b .88833 .34431 .46699 .04100 Uiso ? ? 1.00000 ? ?
H24c .85192 .42744 .53306 .04100 Uiso ? ? 1.00000 ? ?
H3 .69716 .28422 .34227 .02300 Uiso ? ? 1.00000 ? ?
H4 .48361 .16073 .25991 .02400 Uiso ? ? 1.00000 ? ?
H52a .36170 -.03378 .41933 .04500 Uiso ? ? 1.00000 ? ?
H52b .13987 -.05046 .41203 .04500 Uiso ? ? 1.00000 ? ?
H52c .24290 .01313 .49169 .04500 Uiso ? ? 1.00000 ? ?
H53a -.00525 .18029 .33162 .03400 Uiso ? ? 1.00000 ? ?
H53b .01094 .14810 .43655 .03400 Uiso ? ? 1.00000 ? ?
H53c -.09209 .08451 .35689 .03400 Uiso ? ? 1.00000 ? ?
H54a .18077 .10271 .21940 .05500 Uiso ? ? 1.00000 ? ?
H54b .10206 .00470 .24324 .05500 Uiso ? ? 1.00000 ? ?
H54c .32385 .02163 .25089 .05500 Uiso ? ? 1.00000 ? ?

loop_
_atom_site_aniso_label
_atom_site_aniso_U_11
_atom_site_aniso_U_22
_atom_site_aniso_U_33
_atom_site_aniso_U_12
_atom_site_aniso_U_13
_atom_site_aniso_U_23
Au .01480(6) .01525(6) .01148(6) .00008(4) .00208(4) .00133(4)
C1 .0142(12) .0108(11) .0141(13) .0018(9) .0018(10) -.0003(9)
N2 .0137(10) .0129(11) .0118(10) -.0006(8) .0024(8) .0000(8)
C21 .0166(13) .0129(13) .0176(14) -.0006(10) .0014(10) -.0030(10)
C22 .0200(14) .0233(16) .0203(15) .0008(12) -.0056(12) .0003(12)
C23 .0244(15) .0123(13) .0172(13) .0022(11) .0035(11) -.0001(10)
C24 .0262(17) .0224(17) .0311(19) -.0110(14) .0103(14) -.0078(14)
C3 .0204(14) .0211(15) .0132(13) .0007(11) .0053(11) -.0006(11)
C4 .0183(14) .0258(17) .0134(13) .0020(12) .0042(11) -.0027(11)
N5 .0128(11) .0162(11) .0131(11) .0016(9) .0021(8) -.0024(9)
C51 .0138(13) .0210(15) .0223(15) -.0003(11) .0000(11) -.0069(12)
C52 .0234(17) .0180(16) .044(2) -.0024(13) -.0024(16) -.0026(15)
C53 .0120(13) .032(2) .0248(17) .0001(12) .0025(11) -.0010(14)
C54 .0248(18) .051(3) .034(2) -.0120(18) .0090(16) -.025(2)
N0 .0245(14) .0256(16) .0191(13) -.0064(12) .0013(11) .0051(12)
O1 .0219(13) .0350(16) .0163(12) .0068(10) .0060(10) .0070(10)
O2 .071(3) .049(2) .045(2) .036(2) .022(2) .0265(18)
O3 .0409(17) .056(2) .0159(12) -.0104(16) .0044(12) .0073(14)

loop_
_atom_type_symbol
_atom_type_description
_atom_type_oxidation_number
_atom_type_number_in_cell
_atom_type_scat_dispersion_real
_atom_type_scat_dispersion_imag
_atom_type_scat_source
C ? 0 44 .002 .002 'IT Vol C. Table 6.1.1.4  Table 6.1.1.5'
H ? 0 80 0 0 'IT Vol C. Table 6.1.1.4  Table 6.1.1.5'
Au ? 0 4 -2.688 8.798 'IT Vol C. Table 6.1.1.4  Table 6.1.1.5'
N ? 0 12 .004 .003 'IT Vol C. Table 6.1.1.4  Table 6.1.1.5'
O ? 0 12 .008 .006 'IT Vol C. Table 6.1.1.4  Table 6.1.1.5'

loop_
_diffrn_attenuator_code
_diffrn_attenuator_scale
? ?

loop_
_geom_angle_atom_site_label_1
_geom_angle_atom_site_label_2
_geom_angle_atom_site_label_3
_geom_angle_site_symmetry_1
_geom_angle_site_symmetry_2
_geom_angle_site_symmetry_3
_geom_angle
_geom_angle_publ_flag
C1 Au O1 . . . 175.50(12) ?
C1 Au O2 . . . 135.85(13) ?
O1 Au O2 . . . 48.34(12) ?
Au C1 N2 . . . 126.7(2) ?
Au C1 N5 . . . 127.8(2) ?
N2 C1 N5 . . . 105.5(3) ?
C1 N2 C21 . . . 125.8(3) ?
C1 N2 C3 . . . 110.5(3) ?
C21 N2 C3 . . . 123.6(3) ?
N2 C21 C22 . . . 109.2(2) ?
N2 C21 C23 . . . 108.7(3) ?
N2 C21 C24 . . . 109.3(3) ?
C22 C21 C23 . . . 111.8(3) ?
C22 C21 C24 . . . 108.8(3) ?
C23 C21 C24 . . . 108.9(3) ?
C21 C22 H22a . . . 109.7 ?
C21 C22 H22b . . . 110.2 ?
C21 C22 H22c . . . 109.7 ?
H22a C22 H22b . . . 109.2 ?
H22a C22 H22c . . . 108.9 ?
H22b C22 H22c . . . 109.1 ?
C21 C23 H23a . . . 109.7 ?
C21 C23 H23b . . . 109.4 ?
C21 C23 H23c . . . 109.4 ?
H23a C23 H23b . . . 109.6 ?
H23a C23 H23c . . . 109.3 ?
H23b C23 H23c . . . 109.5 ?
C21 C24 H24a . . . 110.3 ?
C21 C24 H24b . . . 110.3 ?
C21 C24 H24c . . . 110.1 ?
H24a C24 H24b . . . 108.7 ?
H24a C24 H24c . . . 108.4 ?
H24b C24 H24c . . . 109.0 ?
N2 C3 C4 . . . 106.6(3) ?
N2 C3 H3 . . . 126.6 ?
C4 C3 H3 . . . 126.8 ?
C3 C4 N5 . . . 107.5(3) ?
C3 C4 H4 . . . 126.3 ?
N5 C4 H4 . . . 126.2 ?
C1 N5 C4 . . . 110.0(3) ?
C1 N5 C51 . . . 125.4(3) ?
C4 N5 C51 . . . 124.5(3) ?
N5 C51 C52 . . . 110.2(3) ?
N5 C51 C53 . . . 108.4(3) ?
N5 C51 C54 . . . 108.8(3) ?
C52 C51 C53 . . . 112.2(3) ?
C52 C51 C54 . . . 108.7(3) ?
C53 C51 C54 . . . 108.5(3) ?
C51 C52 H52a . . . 110.3 ?
C51 C52 H52b . . . 110.4 ?
C51 C52 H52c . . . 109.3 ?
H52a C52 H52b . . . 109.7 ?
H52a C52 H52c . . . 108.5 ?
H52b C52 H52c . . . 108.6 ?
C51 C53 H53a . . . 109.9 ?
C51 C53 H53b . . . 110.2 ?
C51 C53 H53c . . . 110.1 ?
H53a C53 H53b . . . 109.1 ?
H53a C53 H53c . . . 108.6 ?
H53b C53 H53c . . . 108.9 ?
C51 C54 H54a . . . 109.0 ?
C51 C54 H54b . . . 110.5 ?
C51 C54 H54c . . . 110.7 ?
H54a C54 H54b . . . 108.2 ?
H54a C54 H54c . . . 108.4 ?
H54b C54 H54c . . . 110.0 ?
O1 N0 O2 . . . 117.9(3) ?
O1 N0 O3 . . . 117.0(3) ?
O2 N0 O3 . . . 125.0(4) ?
Au O1 N0 . . . 116.3(2) ?
Au O2 N0 . . . 77.1(2) ?

loop_
_geom_bond_atom_site_label_1
_geom_bond_atom_site_label_2
_geom_bond_site_symmetry_1
_geom_bond_site_symmetry_2
_geom_bond_distance
_geom_bond_publ_flag
Au C1 . . 1.973(3) ?
Au O1 . . 2.056(3) ?
Au O2 . . 2.909(4) ?
C1 N2 . . 1.354(4) ?
C1 N5 . . 1.360(4) ?
N2 C21 . . 1.506(4) ?
N2 C3 . . 1.372(4) ?
C21 C22 . . 1.539(5) ?
C21 C23 . . 1.521(5) ?
C21 C24 . . 1.519(5) ?
C22 H22a . . .953 ?
C22 H22b . . .950 ?
C22 H22c . . .954 ?
C23 H23a . . .950 ?
C23 H23b . . .948 ?
C23 H23c . . .951 ?
C24 H24a . . .958 ?
C24 H24b . . .951 ?
C24 H24c . . .955 ?
C3 C4 . . 1.357(5) ?
C3 H3 . . .954 ?
C4 N5 . . 1.369(5) ?
C4 H4 . . .954 ?
N5 C51 . . 1.499(4) ?
C51 C52 . . 1.514(6) ?
C51 C53 . . 1.529(5) ?
C51 C54 . . 1.526(6) ?
C52 H52a . . .949 ?
C52 H52b . . .948 ?
C52 H52c . . .962 ?
C53 H53a . . .954 ?
C53 H53b . . .950 ?
C53 H53c . . .957 ?
C54 H54a . . .967 ?
C54 H54b . . .948 ?
C54 H54c . . .946 ?
N0 O1 . . 1.317(4) ?
N0 O2 . . 1.223(6) ?
N0 O3 . . 1.223(5) ?
